data_1556923
loop_
_publ_author_name
'Guo, Qiang'
'Si, Xiali'
'Shi, Yuntao'
'Yang, Hongshuai'
'Liu, Xinyu'
'Liang, Hong'
'Tu, Pengfei'
'Zhang, Qingying'

_publ_section_title
;
 Glucoconjugated Monoterpene Indole Alkaloids from <i>Uncaria
 rhynchophylla</i>.
;
_journal_issue 12
_journal_name_full 'Journal of natural products'
_journal_page_first 3288
_journal_page_last 3301
_journal_paper_doi 10.1021/acs.jnatprod.9b00490
_journal_volume 82
_journal_year 2019
_chemical_formula_moiety 'C32 H40 N2 O15, 4(H2 O)'
_chemical_formula_sum 'C32 H48 N2 O19'
_chemical_formula_weight 764.72
_space_group_crystal_system monoclinic
_space_group_IT_number 4
_space_group_name_Hall 'P 2yb'
_space_group_name_H-M_alt 'P 1 21 1'
_atom_sites_solution_hydrogens mixed
_atom_sites_solution_primary direct
_audit_creation_date 2017-09-08
_audit_creation_method
;
Olex2 1.2
(compiled 2016.02.19 svn.r3266 for OlexSys, GUI svn.r5155)
;
_cell_angle_alpha 90
_cell_angle_beta 98.7531(2)
_cell_angle_gamma 90
_cell_formula_units_Z 2
_cell_length_a 12.69983(2)
_cell_length_b 8.73522(2)
_cell_length_c 17.77957(3)
_cell_measurement_reflns_used 194137
_cell_measurement_temperature 100
_cell_measurement_theta_max 68.9250
_cell_measurement_theta_min 2.4820
_cell_volume 1949.419(6)
_computing_cell_refinement 'CrysAlisPro 1.171.39.6a (Rigaku OD, 2015)'
_computing_data_collection 'CrysAlisPro 1.171.39.6a (Rigaku OD, 2015)'
_computing_data_reduction 'CrysAlisPro 1.171.39.6a (Rigaku OD, 2015)'
_computing_molecular_graphics 'Olex2 (Dolomanov et al., 2009)'
_computing_publication_material 'Olex2 (Dolomanov et al., 2009)'
_computing_structure_refinement 'ShelXL (Sheldrick, 2015)'
_computing_structure_solution 'ShelXT (Sheldrick, 2015)'
_diffrn_ambient_temperature 100
_diffrn_detector 'CCD plate'
_diffrn_measured_fraction_theta_full 0.998
_diffrn_measured_fraction_theta_max 0.998
_diffrn_measurement_details
;
List of Runs (angles in degrees, time in seconds):

  # Type    Start    End  Width  t~exp~   \w     \q     \k     \f   Frames
--------------------------------------------------------------------------
  1  \w    -90.00  90.00   1.00    1.00    --    0.00  15.00 240.00  180
  2  \w    -90.00  84.00   1.00    1.00    --    0.00   0.00 180.00  174
  3  \w    -90.00  74.00   1.00    1.00    --    0.00  45.00 150.00  164
  4  \w    -45.00  15.00   1.00    1.00    --    0.00   0.00  60.00   60
  5  \w   -105.00  75.00   1.00    1.00    --  -15.00  60.00  30.00  180
  6  \w   -105.00  75.00   1.00    1.00    --  -15.00  60.00 180.00  180
  7  \w   -105.00  75.00   1.00    1.00    --  -15.00  60.00 210.00  180
  8  \w   -105.00  75.00   1.00    1.00    --  -15.00  60.00 270.00  180
  9  \w    -61.00  26.00   1.00    1.00    --  -15.00  30.00 300.00   87
 10  \w   -105.00 -21.00   1.00    1.00    --  -15.00  60.00 120.00   84
 11  \w     35.00  65.00   1.00    1.00    --  -15.00   0.00 240.00   30
 12  \w    -65.00 -35.00   1.00    1.00    --  -15.00  15.00  60.00   30
 13  \w   -105.00 -75.00   1.00    1.00    --  -15.00  60.00  60.00   30
 14  \w   -105.00 -78.00   1.00    1.00    --  -15.00  60.00 330.00   27
 15  \w   -120.00  60.00   1.00    1.00    --  -30.00  15.00 180.00  180
 16  \w   -120.00  60.00   1.00    1.00    --  -30.00  15.00 270.00  180
 17  \w   -120.00  60.00   1.00    1.00    --  -30.00  60.00 300.00  180
 18  \w   -120.00  60.00   1.00    1.00    --  -30.00  60.00 150.00  180
 19  \w   -120.00  60.00   1.00    1.00    --  -30.00  60.00  90.00  180
 20  \w   -120.00  54.00   1.00    1.00    --  -30.00  60.00   0.00  174
 21  \w   -120.00  45.00   1.00    1.00    --  -30.00  45.00  60.00  165
 22  \w   -120.00  30.00   1.00    1.00    --  -30.00  60.00 210.00  150
 23  \w   -135.00  45.00   1.00    1.00    --  -45.00  15.00 180.00  180
 24  \w   -135.00  45.00   1.00    1.00    --  -45.00  60.00 150.00  180
 25  \w   -135.00  45.00   1.00    1.00    --  -45.00  60.00 210.00  180
 26  \w   -135.00  45.00   1.00    1.00    --  -45.00  60.00 120.00  180
 27  \w   -135.00  45.00   1.00    1.00    --  -45.00  60.00  60.00  180
 28  \w   -135.00  45.00   1.00    1.00    --  -45.00  30.00  30.00  180
 29  \w   -135.00  45.00   1.00    1.00    --  -45.00  60.00 300.00  180
 30  \w   -135.00  45.00   1.00    1.00    --  -45.00  60.00 270.00  180
 31  \w   -135.00  39.00   1.00    1.00    --  -45.00   0.00   0.00  174
 32  \w   -150.00  30.00   1.00    1.00    --  -60.00  15.00 180.00  180
 33  \w   -150.00  30.00   1.00    1.00    --  -60.00  60.00 210.00  180
 34  \w   -150.00  30.00   1.00    1.00    --  -60.00  60.00 120.00  180
 35  \w   -150.00  30.00   1.00    1.00    --  -60.00  60.00 180.00  180
 36  \w   -150.00  30.00   1.00    1.00    --  -60.00  60.00   0.00  180
 37  \w   -150.00  30.00   1.00    1.00    --  -60.00  60.00  90.00  180
 38  \w   -150.00  30.00   1.00    1.00    --  -60.00  60.00 150.00  180
 39  \w   -150.00  30.00   1.00    1.00    --  -60.00  60.00  60.00  180
 40  \w   -150.00  30.00   1.00    1.00    --  -60.00  60.00 330.00  180
 41  \w   -150.00  30.00   1.00    1.00    --  -60.00  60.00 240.00  180
 42  \w   -150.00  30.00   1.00    1.00    --  -60.00  60.00 270.00  180
 43  \w   -150.00  30.00   1.00    1.00    --  -60.00  60.00  30.00  180
 44  \w   -150.00  30.00   1.00    1.00    --  -60.00  60.00 300.00  180
 45  \w   -123.00 -15.00   1.00    1.00    --  -60.00   0.00 330.00  108
 46  \w    -37.00   8.00   1.00    1.00    --  -60.00  15.00 120.00   45
 47  \w   -165.00  15.00   1.00    1.00    --  -75.00  60.00  30.00  180
 48  \w   -165.00  15.00   1.00    1.00    --  -75.00  45.00 240.00  180
 49  \w   -165.00  15.00   1.00    1.00    --  -75.00  45.00   0.00  180
 50  \w   -165.00  15.00   1.00    1.00    --  -75.00  45.00 150.00  180
 51  \w   -165.00  15.00   1.00    1.00    --  -75.00  60.00 210.00  180
 52  \w   -165.00  15.00   1.00    1.00    --  -75.00  30.00 300.00  180
 53  \w   -165.00  15.00   1.00    1.00    --  -75.00  60.00 150.00  180
 54  \w   -165.00  15.00   1.00    1.00    --  -75.00  45.00 180.00  180
 55  \w   -165.00  15.00   1.00    1.00    --  -75.00  45.00 330.00  180
 56  \w   -165.00  15.00   1.00    1.00    --  -75.00  60.00 300.00  180
 57  \w   -165.00  15.00   1.00    1.00    --  -75.00  45.00  30.00  180
 58  \w   -165.00  15.00   1.00    1.00    --  -75.00  60.00  60.00  180
 59  \w   -165.00  15.00   1.00    1.00    --  -75.00  45.00 270.00  180
 60  \w   -165.00  15.00   1.00    1.00    --  -75.00  60.00 330.00  180
 61  \w   -165.00  15.00   1.00    1.00    --  -75.00  45.00  60.00  180
 62  \w   -165.00  15.00   1.00    1.00    --  -75.00  45.00 120.00  180
 63  \w   -165.00  15.00   1.00    1.00    --  -75.00  45.00 210.00  180
 64  \w   -165.00  15.00   1.00    1.00    --  -75.00  60.00 180.00  180
 65  \w   -165.00  15.00   1.00    1.00    --  -75.00  45.00 300.00  180
 66  \w   -165.00  15.00   1.00    1.00    --  -75.00  60.00   0.00  180
 67  \w   -165.00  15.00   1.00    1.00    --  -75.00  60.00 270.00  180
 68  \w   -165.00  15.00   1.00    1.00    --  -75.00  60.00 120.00  180
 69  \w   -165.00  15.00   1.00    1.00    --  -75.00  60.00 240.00  180
 70  \w   -165.00  15.00   1.00    1.00    --  -75.00  60.00  90.00  180
 71  \w   -165.00  15.00   1.00    1.00    --  -75.00  45.00  90.00  180
 72  \w    -25.00   5.00   1.00    1.00    --  -75.00   0.00 240.00   30
 73  \w    -35.00  -5.00   1.00    1.00    --  -75.00  15.00 180.00   30
 74  \w   -165.00-137.00   1.00    1.00    --  -75.00   0.00  30.00   28
 75  \w   -180.00   0.00   1.00    2.00    --  -90.00  45.00  60.00  180
 76  \w   -180.00   0.00   1.00    2.00    --  -90.00  60.00 210.00  180
 77  \w   -180.00   0.00   1.00    2.00    --  -90.00  45.00 120.00  180
 78  \w   -180.00   0.00   1.00    2.00    --  -90.00  60.00 150.00  180
 79  \w   -180.00   0.00   1.00    2.00    --  -90.00  45.00 300.00  180
 80  \w   -180.00   0.00   1.00    2.00    --  -90.00  60.00   0.00  180
 81  \w   -180.00   0.00   1.00    2.00    --  -90.00  60.00 180.00  180
 82  \w   -180.00   0.00   1.00    2.00    --  -90.00  45.00 240.00  180
 83  \w   -180.00   0.00   1.00    2.00    --  -90.00  45.00 180.00  180
 84  \w   -180.00   0.00   1.00    2.00    --  -90.00  60.00 330.00  180
 85  \w   -180.00   0.00   1.00    2.00    --  -90.00  45.00 270.00  180
 86  \w   -180.00   0.00   1.00    2.00    --  -90.00  60.00  30.00  180
 87  \w   -180.00   0.00   1.00    2.00    --  -90.00  45.00 210.00  180
 88  \w   -180.00   0.00   1.00    2.00    --  -90.00  60.00  90.00  180
 89  \w   -180.00   0.00   1.00    2.00    --  -90.00  60.00 120.00  180
 90  \w   -180.00   0.00   1.00    2.00    --  -90.00  45.00 330.00  180
 91  \w   -180.00   0.00   1.00    2.00    --  -90.00  45.00   0.00  180
 92  \w   -180.00   0.00   1.00    2.00    --  -90.00  60.00 240.00  180
 93  \w   -180.00   0.00   1.00    2.00    --  -90.00  45.00  90.00  180
 94  \w   -180.00   0.00   1.00    2.00    --  -90.00  60.00  60.00  180
 95  \w   -180.00   0.00   1.00    2.00    --  -90.00  60.00 300.00  180
 96  \w   -180.00   0.00   1.00    2.00    --  -90.00  60.00 270.00  180
 97  \w   -180.00   0.00   1.00    2.00    --  -90.00  45.00  30.00  180
 98  \w   -180.00   0.00   1.00    2.00    --  -90.00   0.00 120.00  180
 99  \w   -150.00-120.00   1.00    2.00    --  -90.00  15.00   0.00   30
100  \w   -120.00 -90.00   1.00    2.00    --  -90.00  30.00 150.00   30
101  \w   -103.00 -75.00   1.00    2.00    --  -90.00  15.00 210.00   28
;
_diffrn_measurement_device 'abstract diffractometer'
_diffrn_measurement_device_type 'dtrek-CrysAlisPro-abstract goniometer imported rigaku-d*trek images'
_diffrn_measurement_method '\w scans'
_diffrn_orient_matrix_type 'CrysAlisPro convention (1999,Acta A55,543-557)'
_diffrn_orient_matrix_UB_11 0.0021378000
_diffrn_orient_matrix_UB_12 0.0037496000
_diffrn_orient_matrix_UB_13 0.0868384000
_diffrn_orient_matrix_UB_21 -0.1197397000
_diffrn_orient_matrix_UB_22 0.0386669000
_diffrn_orient_matrix_UB_23 -0.0119450000
_diffrn_orient_matrix_UB_31 -0.0268743000
_diffrn_orient_matrix_UB_32 -0.1720459000
_diffrn_orient_matrix_UB_33 -0.0007838000
_diffrn_radiation_monochromator graphite
_diffrn_radiation_probe x-ray
_diffrn_radiation_type CuK\a
_diffrn_radiation_wavelength 1.54184
_diffrn_reflns_av_R_equivalents 0.0631
_diffrn_reflns_av_unetI/netI 0.0123
_diffrn_reflns_Laue_measured_fraction_full 0.998
_diffrn_reflns_Laue_measured_fraction_max 0.998
_diffrn_reflns_limit_h_max 15
_diffrn_reflns_limit_h_min -15
_diffrn_reflns_limit_k_max 9
_diffrn_reflns_limit_k_min -10
_diffrn_reflns_limit_l_max 21
_diffrn_reflns_limit_l_min -21
_diffrn_reflns_number 234667
_diffrn_reflns_point_group_measured_fraction_full 0.991
_diffrn_reflns_point_group_measured_fraction_max 0.987
_diffrn_reflns_theta_full 67.684
_diffrn_reflns_theta_max 68.710
_diffrn_reflns_theta_min 2.514
_diffrn_source 'fine-focus sealed X-ray tube'
_diffrn_source_type 'Enhance (Cu) X-ray Source'
_exptl_absorpt_coefficient_mu 0.926
_exptl_absorpt_correction_T_max 1.00000
_exptl_absorpt_correction_T_min 0.27822
_exptl_absorpt_correction_type multi-scan
_exptl_absorpt_process_details
;
CrysAlisPro 1.171.39.6a (Rigaku Oxford Diffraction, 2015)
Empirical absorption correction using spherical harmonics,
 implemented in SCALE3 ABSPACK scaling algorithm.
;
_exptl_crystal_colour 'light colourless'
_exptl_crystal_colour_modifier light
_exptl_crystal_colour_primary colourless
_exptl_crystal_density_diffrn 1.303
_exptl_crystal_description 'rect. Prism'
_exptl_crystal_F_000 812
_exptl_crystal_size_max 1.26
_exptl_crystal_size_mid 0.35
_exptl_crystal_size_min 0.19
_refine_diff_density_max 0.218
_refine_diff_density_min -0.288
_refine_diff_density_rms 0.051
_refine_ls_abs_structure_details
;
 Flack x determined using 3149 quotients [(I+)-(I-)]/[(I+)+(I-)]
 (Parsons, Flack and Wagner, Acta Cryst. B69 (2013) 249-259).
;
_refine_ls_abs_structure_Flack 0.05(5)
_refine_ls_extinction_method none
_refine_ls_goodness_of_fit_ref 1.063
_refine_ls_hydrogen_treatment constr
_refine_ls_matrix_type full
_refine_ls_number_parameters 507
_refine_ls_number_reflns 7135
_refine_ls_number_restraints 20
_refine_ls_restrained_S_all 1.079
_refine_ls_R_factor_all 0.0468
_refine_ls_R_factor_gt 0.0454
_refine_ls_shift/su_max 0.000
_refine_ls_shift/su_mean 0.000
_refine_ls_structure_factor_coef Fsqd
_refine_ls_weighting_details 'w=1/[\s^2^(Fo^2^)+(0.0350P)^2^+2.1510P] where P=(Fo^2^+2Fc^2^)/3'
_refine_ls_weighting_scheme calc
_refine_ls_wR_factor_gt 0.1008
_refine_ls_wR_factor_ref 0.1021
_reflns_Friedel_coverage 0.847
_reflns_Friedel_fraction_full 0.981
_reflns_Friedel_fraction_max 0.975
_reflns_number_gt 6952
_reflns_number_total 7135
_reflns_threshold_expression 'I > 2\s(I)'
_cod_data_source_file np9b00490_si_002.cif
_cod_data_source_block urw-49a
_cod_database_code 1556923
_shelx_space_group_comment
;
The symmetry employed for this shelxl refinement is uniquely defined
by the following loop, which should always be used as a source of
symmetry information in preference to the above space-group names.
They are only intended as comments.
;
_reflns_odcompleteness_completeness 99.85
_reflns_odcompleteness_iscentric 1
_reflns_odcompleteness_theta 68.59
_olex2_refinement_description
;
1. Fixed Uiso
 At 1.2 times of:
  All C(H) groups, All C(H,H) groups, All C(H,H,H,H) groups, All N(H) groups
 At 1.5 times of:
  All O(H) groups, All O(H,H) groups
2. Restrained distances
 O8-C6' \\sim O8A-C6'
 with sigma of 0.01
3. Rigid bond restraints
 O8, O8A
 with sigma for 1-2 distances of 0.01 and sigma for 1-3 distances of 0.01
 O8, O8A
 with sigma for 1-2 distances of 0.005 and sigma for 1-3 distances of 0.005
 O8A, O8
 with sigma for 1-2 distances of 0.002 and sigma for 1-3 distances of 0.005
4. Uiso/Uaniso restraints and constraints
O8 \\sim O8A: within 1.7A with sigma of 0.01 and sigma for terminal atoms of
0.02
O8 \\sim O8A: within 1.7A with sigma of 0.005 and sigma for terminal atoms of
0.006
Uanis(O8) \\sim Ueq, Uanis(O8A) \\sim Ueq: with sigma of 0.01 and sigma for
terminal atoms of 0.01
5. Others
 Sof(H6'C)=Sof(H6'D)=Sof(O8A)=Sof(H8A)=1-FVAR(1)
 Sof(O8)=Sof(H8)=Sof(H6'A)=Sof(H6'B)=FVAR(1)
6.a Free rotating group:
 O2W(H2WA,H2WB), O1W(H1WA,H1WB), O3W(H3WA,H3WB), O4W(H4WA,H4WB)
6.b Ternary CH refined with riding coordinates:
 C1"(H1"), C1'(H1'), C2"(H2"), C2'(H2'), C3(H3), C3"(H3"), C3'(H3'), C4"(H4"),
 C4'(H4'), C5"(H5"), C5'(H5'), C15(H15), C20(H20), C21(H21)
6.c Secondary CH2 refined with riding coordinates:
 C5(H5A,H5B), C6(H6A,H6B), C6"(H6"A,H6"B), C6'(H6'A,H6'B), C6'(H6'C,H6'D),
 C14(H14A,H14B)
6.d Aromatic/amide H refined with riding coordinates:
 N1(H1), C9(H9), C10(H10), C12(H12A), C17(H17), C19(H19)
6.e Tetrahedral OH refined with riding coordinates:
 O8(H8), O8A(H8A)
6.f X=CH2 refined with riding coordinates:
 C18(H18A,H18B)
6.g Idealised tetrahedral OH refined as rotating group:
 O2(H2), O6(H6), O7(H7), O11(H11), O12(H12), O13(H13), O14(H14)
;
_shelx_shelxl_version_number 2014/7
_olex2_submission_special_instructions 'No special instructions were received'
_oxdiff_exptl_absorpt_empirical_details
;
Empirical correction (ABSPACK) includes:
- Absorption correction using spherical harmonics
- Frame scaling
- Detector area scaling
;
_oxdiff_exptl_absorpt_empirical_full_max 1.816
_oxdiff_exptl_absorpt_empirical_full_min 0.423

loop_
_space_group_symop_operation_xyz
'x, y, z'
'-x, y+1/2, -z'

loop_
_atom_site_label
_atom_site_type_symbol
_atom_site_fract_x
_atom_site_fract_y
_atom_site_fract_z
_atom_site_U_iso_or_equiv
_atom_site_adp_type
_atom_site_occupancy
_atom_site_site_symmetry_order
_atom_site_calc_flag
_atom_site_refinement_flags_posn
_atom_site_refinement_flags_adp
_atom_site_refinement_flags_occupancy
_atom_site_disorder_assembly
_atom_site_disorder_group
O1 O 0.8833(2) 0.7066(3) 0.51255(14) 0.0269(6) Uani 1 1 d . . . . .
O2 O 0.8035(2) -0.0719(3) 0.59331(14) 0.0269(6) Uani 1 1 d . . . . .
H2 H 0.8258 -0.1479 0.5715 0.040 Uiso 1 1 calc GR . . . .
O3 O 0.47871(19) 0.9868(3) 0.33064(13) 0.0239(5) Uani 1 1 d . . . . .
O4 O 0.7817(2) 0.8960(3) 0.28357(14) 0.0298(6) Uani 1 1 d . . . . .
O5 O 0.36586(17) 0.7828(3) 0.29017(12) 0.0202(5) Uani 1 1 d . . . . .
O6 O 0.22406(18) 0.7881(3) 0.02576(12) 0.0219(5) Uani 1 1 d . . . . .
H6 H 0.2684 0.8170 -0.0018 0.033 Uiso 1 1 calc GR . . . .
O7 O 0.07000(18) 1.0122(3) 0.06157(13) 0.0220(5) Uani 1 1 d . . . . .
H7 H 0.1081 1.0891 0.0568 0.033 Uiso 1 1 calc GR . . . .
O8 O 0.0375(5) 1.0781(9) 0.2886(2) 0.0263(16) Uani 0.584(13) 1 d D U P A 1
H8 H 0.0331 1.1701 0.2746 0.039 Uiso 0.584(13) 1 calc R . P A 1
O9 O 0.19802(18) 0.8722(3) 0.24883(13) 0.0240(5) Uani 1 1 d . . . . .
O10 O 0.41719(17) 0.7972(3) 0.14623(13) 0.0208(5) Uani 1 1 d . . . . .
O11 O 0.58130(19) 0.8257(3) 0.05651(13) 0.0245(5) Uani 1 1 d . . . . .
H11 H 0.6207 0.8922 0.0806 0.037 Uiso 1 1 calc GR . . . .
O12 O 0.72590(19) 0.5726(3) 0.06641(15) 0.0273(6) Uani 1 1 d . . . . .
H12 H 0.7347 0.6409 0.0347 0.041 Uiso 1 1 calc GR . . . .
O13 O 0.6326(2) 0.2857(3) 0.07735(13) 0.0256(5) Uani 1 1 d . . . . .
H13 H 0.6550 0.2167 0.1086 0.038 Uiso 1 1 calc GR . . . .
O14 O 0.34998(19) 0.2562(3) 0.18126(14) 0.0250(5) Uani 1 1 d . . . . .
H14 H 0.3333 0.3173 0.2140 0.037 Uiso 1 1 calc GR . . . .
O15 O 0.45192(19) 0.5409(3) 0.16207(13) 0.0212(5) Uani 1 1 d . . . . .
N1 N 0.8548(2) 0.4752(3) 0.56761(16) 0.0239(6) Uani 1 1 d . . . . .
H1 H 0.8626 0.5051 0.6154 0.029 Uiso 1 1 calc R . . . .
N4 N 0.7852(2) 0.6659(4) 0.34107(17) 0.0238(6) Uani 1 1 d . . . . .
C1" C 0.4557(3) 0.6691(4) 0.11261(18) 0.0197(7) Uani 1 1 d . . . . .
H1" H 0.4125 0.6487 0.0617 0.024 Uiso 1 1 calc R . . . .
C1' C 0.3049(3) 0.8708(4) 0.23303(18) 0.0195(7) Uani 1 1 d . . . . .
H1' H 0.3337 0.9772 0.2322 0.023 Uiso 1 1 calc R . . . .
C2 C 0.8622(2) 0.5692(4) 0.5081(2) 0.0213(7) Uani 1 1 d . . . . .
C2" C 0.5717(3) 0.6987(4) 0.10458(18) 0.0204(7) Uani 1 1 d . . . . .
H2" H 0.6137 0.7185 0.1559 0.024 Uiso 1 1 calc R . . . .
C2' C 0.3084(2) 0.7906(4) 0.15749(17) 0.0186(7) Uani 1 1 d . . . . .
H2' H 0.2847 0.6818 0.1600 0.022 Uiso 1 1 calc R . . . .
C3 C 0.7401(3) 0.5421(4) 0.38185(18) 0.0203(7) Uani 1 1 d . . . . .
H3 H 0.7113 0.4616 0.3443 0.024 Uiso 1 1 calc R . . . .
C3" C 0.6148(3) 0.5569(4) 0.07034(19) 0.0225(7) Uani 1 1 d . . . . .
H3" H 0.5755 0.5421 0.0177 0.027 Uiso 1 1 calc R . . . .
C3' C 0.2374(3) 0.8757(4) 0.09409(18) 0.0178(6) Uani 1 1 d . . . . .
H3' H 0.2722 0.9752 0.0846 0.021 Uiso 1 1 calc R . . . .
C4" C 0.6003(3) 0.4147(4) 0.11722(19) 0.0220(7) Uani 1 1 d . . . . .
H4" H 0.6457 0.4228 0.1682 0.026 Uiso 1 1 calc R . . . .
C4' C 0.1271(2) 0.9083(4) 0.11443(18) 0.0192(7) Uani 1 1 d . . . . .
H4' H 0.0867 0.8096 0.1111 0.023 Uiso 1 1 calc R . . . .
C5 C 0.9011(3) 0.6477(4) 0.3416(2) 0.0287(8) Uani 1 1 d . . . . .
H5A H 0.9413 0.7334 0.3688 0.034 Uiso 1 1 calc R . . . .
H5B H 0.9182 0.6421 0.2891 0.034 Uiso 1 1 calc R . . . .
C5" C 0.4824(3) 0.4024(4) 0.12726(19) 0.0207(7) Uani 1 1 d . . . . .
H5" H 0.4378 0.3903 0.0762 0.025 Uiso 1 1 calc R . . . .
C5' C 0.1328(3) 0.9699(5) 0.19630(19) 0.0257(8) Uani 1 1 d . . . . .
H5' H 0.1636 1.0755 0.1992 0.031 Uiso 1 1 calc R . . . .
C6 C 0.9266(3) 0.4954(4) 0.3841(2) 0.0267(8) Uani 1 1 d . . . . .
H6A H 0.9976 0.4996 0.4160 0.032 Uiso 1 1 calc R . . . .
H6B H 0.9255 0.4094 0.3477 0.032 Uiso 1 1 calc R . . . .
C6" C 0.4610(3) 0.2704(4) 0.1774(2) 0.0231(7) Uani 1 1 d . . . . .
H6"A H 0.4870 0.1744 0.1571 0.028 Uiso 1 1 calc R . . . .
H6"B H 0.5005 0.2863 0.2293 0.028 Uiso 1 1 calc R . . . .
C6' C 0.0237(3) 0.9741(7) 0.2187(2) 0.0523(14) Uani 1 1 d D . . . .
H6'A H 0.0004 0.8704 0.2315 0.063 Uiso 0.584(13) 1 calc R . P A 1
H6'B H -0.0290 1.0171 0.1773 0.063 Uiso 0.584(13) 1 calc R . P A 1
H6'C H -0.0167 1.0540 0.1871 0.063 Uiso 0.416(13) 1 calc R . P A 2
H6'D H -0.0106 0.8751 0.2028 0.063 Uiso 0.416(13) 1 calc R . P A 2
C7 C 0.8379(3) 0.4764(4) 0.43401(19) 0.0210(7) Uani 1 1 d . . . . .
C8 C 0.8235(3) 0.3170(4) 0.46342(18) 0.0193(7) Uani 1 1 d . . . . .
C9 C 0.8074(3) 0.1793(4) 0.4272(2) 0.0230(7) Uani 1 1 d . . . . .
H9 H 0.8016 0.1736 0.3734 0.028 Uiso 1 1 calc R . . . .
C10 C 0.7995(3) 0.0466(4) 0.46998(19) 0.0230(7) Uani 1 1 d . . . . .
H10 H 0.7881 -0.0497 0.4452 0.028 Uiso 1 1 calc R . . . .
C11 C 0.8083(3) 0.0556(4) 0.54944(19) 0.0221(7) Uani 1 1 d . . . . .
C12 C 0.8240(3) 0.1961(4) 0.58737(19) 0.0230(7) Uani 1 1 d . . . . .
H12A H 0.8284 0.2034 0.6411 0.028 Uiso 1 1 calc R . . . .
C13 C 0.8330(3) 0.3231(4) 0.54309(19) 0.0203(7) Uani 1 1 d . . . . .
C14 C 0.6510(3) 0.5985(4) 0.42194(19) 0.0206(7) Uani 1 1 d . . . . .
H14A H 0.6802 0.6673 0.4643 0.025 Uiso 1 1 calc R . . . .
H14B H 0.6167 0.5105 0.4436 0.025 Uiso 1 1 calc R . . . .
C15 C 0.5686(3) 0.6843(4) 0.36643(19) 0.0199(7) Uani 1 1 d . . . . .
H15 H 0.5358 0.6113 0.3262 0.024 Uiso 1 1 calc R . . . .
C16 C 0.6230(3) 0.8111(4) 0.32892(18) 0.0220(7) Uani 1 1 d . . . . .
C17 C 0.5774(3) 0.9479(4) 0.31539(19) 0.0220(7) Uani 1 1 d . . . . .
H17 H 0.6167 1.0241 0.2935 0.026 Uiso 1 1 calc R . . . .
C18 C 0.4999(3) 0.7769(5) 0.5478(2) 0.0294(8) Uani 1 1 d . . . . .
H18A H 0.4527 0.6931 0.5495 0.035 Uiso 1 1 calc R . . . .
H18B H 0.5301 0.8265 0.5936 0.035 Uiso 1 1 calc R . . . .
C19 C 0.5235(3) 0.8243(4) 0.48216(19) 0.0245(7) Uani 1 1 d . . . . .
H19 H 0.5710 0.9084 0.4822 0.029 Uiso 1 1 calc R . . . .
C20 C 0.4793(3) 0.7523(4) 0.40683(19) 0.0216(7) Uani 1 1 d . . . . .
H20 H 0.4308 0.6669 0.4168 0.026 Uiso 1 1 calc R . . . .
C21 C 0.4146(3) 0.8667(4) 0.35437(18) 0.0202(7) Uani 1 1 d . . . . .
H21 H 0.3581 0.9122 0.3810 0.024 Uiso 1 1 calc R . . . .
C22 C 0.7341(3) 0.7951(4) 0.31544(17) 0.0201(7) Uani 1 1 d . . . . .
O2W O 0.3319(2) 0.4485(3) 0.29640(15) 0.0319(6) Uani 1 1 d . . . . .
H2WA H 0.3430 0.5454 0.2895 0.048 Uiso 1 1 d G . . . .
H2WB H 0.2853 0.4378 0.3272 0.048 Uiso 1 1 d G . . . .
O1W O 0.7237(2) 1.0257(3) 0.14561(14) 0.0259(5) Uani 1 1 d . . . . .
H1WA H 0.7363 0.9697 0.1863 0.039 Uiso 1 1 d G . . . .
H1WB H 0.7795 1.0264 0.1227 0.039 Uiso 1 1 d G . . . .
O3W O 0.2098(2) 0.2490(3) 0.04696(14) 0.0261(5) Uani 1 1 d . . . . .
H3WA H 0.2570 0.2638 0.0872 0.039 Uiso 1 1 d G . . . .
H3WB H 0.1912 0.3367 0.0258 0.039 Uiso 1 1 d G . . . .
O4W O 0.14704(19) 0.5132(3) -0.03040(14) 0.0237(5) Uani 1 1 d . . . . .
H4WA H 0.1718 0.5967 -0.0076 0.036 Uiso 1 1 d G . . . .
H4WB H 0.0778 0.5131 -0.0351 0.036 Uiso 1 1 d G . . . .
O8A O 0.0071(6) 0.9992(12) 0.2925(3) 0.0233(19) Uani 0.416(13) 1 d D U P A 2
H8A H -0.0486 0.9538 0.3002 0.035 Uiso 0.416(13) 1 calc R . P A 2

loop_
_atom_site_aniso_label
_atom_site_aniso_U_11
_atom_site_aniso_U_22
_atom_site_aniso_U_33
_atom_site_aniso_U_23
_atom_site_aniso_U_13
_atom_site_aniso_U_12
O1 0.0293(13) 0.0190(13) 0.0317(13) -0.0025(10) 0.0022(10) 0.0010(10)
O2 0.0325(13) 0.0216(13) 0.0285(13) 0.0015(10) 0.0106(11) 0.0007(11)
O3 0.0267(12) 0.0182(12) 0.0261(12) -0.0001(10) 0.0019(10) 0.0040(10)
O4 0.0362(14) 0.0276(14) 0.0289(13) 0.0090(11) 0.0152(11) 0.0044(12)
O5 0.0215(11) 0.0191(12) 0.0190(11) 0.0024(9) 0.0003(9) 0.0029(10)
O6 0.0247(12) 0.0258(13) 0.0165(11) -0.0019(10) 0.0071(9) -0.0047(10)
O7 0.0196(11) 0.0243(13) 0.0220(11) 0.0056(10) 0.0026(9) 0.0005(10)
O8 0.030(3) 0.034(4) 0.018(2) 0.007(2) 0.0112(18) 0.009(3)
O9 0.0207(11) 0.0334(15) 0.0181(11) 0.0042(10) 0.0039(9) 0.0078(10)
O10 0.0184(11) 0.0207(13) 0.0242(11) -0.0001(10) 0.0062(9) 0.0020(10)
O11 0.0262(12) 0.0250(13) 0.0227(12) 0.0024(10) 0.0049(9) -0.0032(10)
O12 0.0224(12) 0.0291(15) 0.0329(14) 0.0085(11) 0.0123(10) 0.0034(10)
O13 0.0312(13) 0.0257(14) 0.0215(11) 0.0027(10) 0.0092(10) 0.0080(11)
O14 0.0267(12) 0.0234(13) 0.0269(13) -0.0026(10) 0.0105(10) -0.0027(10)
O15 0.0262(12) 0.0196(12) 0.0200(11) 0.0026(10) 0.0101(9) 0.0032(10)
N1 0.0298(15) 0.0204(15) 0.0211(14) -0.0013(12) 0.0027(12) 0.0014(12)
N4 0.0252(15) 0.0245(16) 0.0232(14) 0.0048(13) 0.0084(12) 0.0002(12)
C1" 0.0227(16) 0.0215(17) 0.0153(15) 0.0011(13) 0.0046(12) 0.0045(14)
C1' 0.0210(16) 0.0170(17) 0.0209(16) 0.0020(13) 0.0047(13) 0.0013(13)
C2 0.0139(15) 0.0215(18) 0.0284(17) -0.0021(14) 0.0030(13) 0.0031(13)
C2" 0.0228(16) 0.0226(17) 0.0166(15) 0.0024(13) 0.0056(12) 0.0010(14)
C2' 0.0177(15) 0.0211(17) 0.0181(15) 0.0003(13) 0.0062(12) 0.0003(13)
C3 0.0251(17) 0.0175(17) 0.0191(15) 0.0036(13) 0.0061(13) 0.0024(14)
C3" 0.0210(16) 0.0298(19) 0.0179(15) 0.0042(14) 0.0068(12) 0.0042(14)
C3' 0.0197(15) 0.0169(16) 0.0177(15) -0.0008(13) 0.0061(12) -0.0018(13)
C4" 0.0247(17) 0.0230(18) 0.0203(16) 0.0016(14) 0.0098(13) 0.0025(14)
C4' 0.0165(15) 0.0229(18) 0.0180(15) 0.0001(13) 0.0016(12) 0.0015(13)
C5 0.0272(18) 0.026(2) 0.036(2) 0.0045(16) 0.0161(16) 0.0027(15)
C5" 0.0205(16) 0.0228(18) 0.0191(16) -0.0023(14) 0.0041(12) 0.0021(14)
C5' 0.0253(17) 0.032(2) 0.0194(16) 0.0002(15) 0.0032(13) 0.0140(15)
C6 0.0244(17) 0.0222(19) 0.036(2) 0.0055(16) 0.0131(15) 0.0029(15)
C6" 0.0265(17) 0.0190(17) 0.0246(16) 0.0009(14) 0.0063(13) 0.0015(14)
C6' 0.036(2) 0.099(4) 0.024(2) 0.014(2) 0.0109(17) 0.034(3)
C7 0.0209(16) 0.0175(17) 0.0250(17) 0.0042(14) 0.0047(13) 0.0042(13)
C8 0.0191(15) 0.0187(17) 0.0196(15) 0.0003(13) 0.0019(12) 0.0030(13)
C9 0.0244(17) 0.0240(18) 0.0207(16) -0.0029(14) 0.0041(13) 0.0034(14)
C10 0.0255(17) 0.0241(19) 0.0191(16) -0.0031(14) 0.0021(13) 0.0008(14)
C11 0.0208(16) 0.0238(18) 0.0228(16) 0.0026(14) 0.0067(13) 0.0019(14)
C12 0.0230(16) 0.0259(19) 0.0202(16) 0.0010(14) 0.0040(13) 0.0045(14)
C13 0.0192(15) 0.0207(17) 0.0207(16) -0.0012(14) 0.0018(12) 0.0029(13)
C14 0.0219(16) 0.0188(17) 0.0218(16) 0.0063(13) 0.0059(13) 0.0035(13)
C15 0.0226(16) 0.0188(17) 0.0188(15) 0.0015(14) 0.0052(13) 0.0017(14)
C16 0.0302(17) 0.0221(18) 0.0139(14) 0.0027(13) 0.0042(12) -0.0027(15)
C17 0.0223(16) 0.0240(19) 0.0197(16) 0.0030(13) 0.0034(13) 0.0007(14)
C18 0.038(2) 0.028(2) 0.0229(17) 0.0021(15) 0.0056(15) 0.0074(17)
C19 0.0230(16) 0.0262(19) 0.0231(17) 0.0009(15) -0.0007(13) 0.0069(15)
C20 0.0214(15) 0.0232(18) 0.0203(16) -0.0004(14) 0.0032(13) 0.0033(14)
C21 0.0214(16) 0.0207(18) 0.0187(16) -0.0035(14) 0.0035(13) 0.0044(13)
C22 0.0246(16) 0.0198(18) 0.0161(14) 0.0014(13) 0.0035(12) 0.0017(14)
O2W 0.0424(15) 0.0264(15) 0.0301(14) -0.0041(11) 0.0160(11) -0.0044(12)
O1W 0.0328(13) 0.0226(14) 0.0231(12) 0.0050(10) 0.0064(10) -0.0007(11)
O3W 0.0276(13) 0.0255(14) 0.0254(13) 0.0018(10) 0.0042(10) -0.0004(11)
O4W 0.0237(12) 0.0220(13) 0.0254(12) -0.0040(10) 0.0041(10) -0.0017(10)
O8A 0.026(3) 0.026(4) 0.020(3) 0.013(3) 0.011(2) -0.003(3)

loop_
_atom_type_symbol
_atom_type_description
_atom_type_scat_dispersion_real
_atom_type_scat_dispersion_imag
_atom_type_scat_source
C C 0.0181 0.0091 'International Tables Vol C Tables 4.2.6.8 and 6.1.1.4'
H H 0.0000 0.0000 'International Tables Vol C Tables 4.2.6.8 and 6.1.1.4'
N N 0.0311 0.0180 'International Tables Vol C Tables 4.2.6.8 and 6.1.1.4'
O O 0.0492 0.0322 'International Tables Vol C Tables 4.2.6.8 and 6.1.1.4'

loop_
_geom_angle_atom_site_label_1
_geom_angle_atom_site_label_2
_geom_angle_atom_site_label_3
_geom_angle
C11 O2 H2 109.5
C17 O3 C21 117.2(3)
C1' O5 C21 115.0(2)
C3' O6 H6 109.5
C4' O7 H7 109.5
C6' O8 H8 109.5
C1' O9 C5' 110.5(2)
C1" O10 C2' 116.0(3)
C2" O11 H11 109.5
C3" O12 H12 109.5
C4" O13 H13 109.5
C6" O14 H14 109.5
C1" O15 C5" 111.0(2)
C2 N1 H1 124.4
C2 N1 C13 111.3(3)
C13 N1 H1 124.4
C3 N4 C5 112.3(3)
C22 N4 C3 125.6(3)
C22 N4 C5 121.4(3)
O10 C1" O15 108.6(2)
O10 C1" H1" 110.6
O10 C1" C2" 108.2(3)
O15 C1" H1" 110.6
O15 C1" C2" 108.3(3)
C2" C1" H1" 110.6
O5 C1' O9 107.3(2)
O5 C1' H1' 110.8
O5 C1' C2' 107.4(3)
O9 C1' H1' 110.8
O9 C1' C2' 109.5(3)
C2' C1' H1' 110.8
O1 C2 N1 125.6(3)
O1 C2 C7 125.6(3)
N1 C2 C7 108.8(3)
O11 C2" C1" 111.2(3)
O11 C2" H2" 109.4
O11 C2" C3" 109.1(3)
C1" C2" H2" 109.4
C3" C2" C1" 108.2(3)
C3" C2" H2" 109.4
O10 C2' C1' 105.3(2)
O10 C2' H2' 110.4
O10 C2' C3' 110.6(2)
C1' C2' H2' 110.4
C1' C2' C3' 109.6(3)
C3' C2' H2' 110.4
N4 C3 H3 108.7
N4 C3 C7 103.5(3)
N4 C3 C14 111.7(3)
C7 C3 H3 108.7
C14 C3 H3 108.7
C14 C3 C7 115.5(3)
O12 C3" C2" 111.1(3)
O12 C3" H3" 108.8
O12 C3" C4" 107.9(3)
C2" C3" H3" 108.8
C2" C3" C4" 111.4(3)
C4" C3" H3" 108.8
O6 C3' C2' 110.4(3)
O6 C3' H3' 108.8
O6 C3' C4' 107.9(3)
C2' C3' H3' 108.8
C2' C3' C4' 112.1(3)
C4' C3' H3' 108.8
O13 C4" C3" 107.7(3)
O13 C4" H4" 109.7
O13 C4" C5" 111.2(3)
C3" C4" H4" 109.7
C3" C4" C5" 108.8(3)
C5" C4" H4" 109.7
O7 C4' C3' 110.9(3)
O7 C4' H4' 107.8
O7 C4' C5' 110.3(3)
C3' C4' H4' 107.8
C3' C4' C5' 112.0(3)
C5' C4' H4' 107.8
N4 C5 H5A 111.1
N4 C5 H5B 111.1
N4 C5 C6 103.4(3)
H5A C5 H5B 109.1
C6 C5 H5A 111.1
C6 C5 H5B 111.1
O15 C5" C4" 108.7(3)
O15 C5" H5" 109.2
O15 C5" C6" 107.7(2)
C4" C5" H5" 109.2
C6" C5" C4" 112.8(3)
C6" C5" H5" 109.2
O9 C5' C4' 110.3(3)
O9 C5' H5' 109.4
O9 C5' C6' 107.9(3)
C4' C5' H5' 109.4
C6' C5' C4' 110.3(3)
C6' C5' H5' 109.4
C5 C6 H6A 110.8
C5 C6 H6B 110.8
C5 C6 C7 104.9(3)
H6A C6 H6B 108.8
C7 C6 H6A 110.8
C7 C6 H6B 110.8
O14 C6" C5" 111.3(3)
O14 C6" H6"A 109.4
O14 C6" H6"B 109.4
C5" C6" H6"A 109.4
C5" C6" H6"B 109.4
H6"A C6" H6"B 108.0
O8 C6' H6'A 111.0
O8 C6' H6'B 111.0
C5' C6' O8 103.6(4)
C5' C6' H6'A 111.0
C5' C6' H6'B 111.0
C5' C6' H6'C 106.7
C5' C6' H6'D 106.7
H6'A C6' H6'B 109.0
H6'C C6' H6'D 106.6
O8A C6' C5' 122.6(5)
O8A C6' H6'C 106.7
O8A C6' H6'D 106.7
C2 C7 C3 110.9(3)
C2 C7 C6 111.5(3)
C3 C7 C6 101.8(3)
C8 C7 C2 102.0(3)
C8 C7 C3 115.0(3)
C8 C7 C6 115.9(3)
C9 C8 C7 131.9(3)
C9 C8 C13 119.5(3)
C13 C8 C7 108.6(3)
C8 C9 H9 120.3
C8 C9 C10 119.5(3)
C10 C9 H9 120.3
C9 C10 H10 120.0
C9 C10 C11 120.0(3)
C11 C10 H10 120.0
O2 C11 C10 121.7(3)
O2 C11 C12 117.1(3)
C12 C11 C10 121.2(3)
C11 C12 H12A 121.6
C13 C12 C11 116.7(3)
C13 C12 H12A 121.6
C8 C13 N1 109.2(3)
C12 C13 N1 127.7(3)
C12 C13 C8 123.0(3)
C3 C14 H14A 109.6
C3 C14 H14B 109.6
C3 C14 C15 110.2(3)
H14A C14 H14B 108.1
C15 C14 H14A 109.6
C15 C14 H14B 109.6
C14 C15 H15 108.7
C14 C15 C20 111.6(3)
C16 C15 C14 109.4(3)
C16 C15 H15 108.7
C16 C15 C20 109.8(3)
C20 C15 H15 108.7
C17 C16 C15 121.4(3)
C17 C16 C22 117.1(3)
C22 C16 C15 121.0(3)
O3 C17 H17 117.5
C16 C17 O3 125.0(3)
C16 C17 H17 117.5
H18A C18 H18B 120.0
C19 C18 H18A 120.0
C19 C18 H18B 120.0
C18 C19 H19 118.2
C18 C19 C20 123.5(4)
C20 C19 H19 118.2
C15 C20 H20 108.0
C19 C20 C15 111.8(3)
C19 C20 H20 108.0
C19 C20 C21 111.3(3)
C21 C20 C15 109.4(3)
C21 C20 H20 108.0
O3 C21 C20 112.6(3)
O3 C21 H21 109.3
O5 C21 O3 109.9(3)
O5 C21 C20 106.4(3)
O5 C21 H21 109.3
C20 C21 H21 109.3
O4 C22 N4 120.1(3)
O4 C22 C16 123.2(3)
N4 C22 C16 116.7(3)
H2WA O2W H2WB 109.4
H1WA O1W H1WB 109.5
H3WA O3W H3WB 109.4
H4WA O4W H4WB 109.5
C6' O8A H8A 109.5

loop_
_geom_bond_atom_site_label_1
_geom_bond_atom_site_label_2
_geom_bond_distance
O1 C2 1.230(5)
O2 H2 0.8400
O2 C11 1.366(4)
O3 C17 1.366(4)
O3 C21 1.430(4)
O4 C22 1.252(4)
O5 C1' 1.408(4)
O5 C21 1.417(4)
O6 H6 0.8400
O6 C3' 1.424(4)
O7 H7 0.8400
O7 C4' 1.423(4)
O8 H8 0.8400
O8 C6' 1.528(7)
O9 C1' 1.428(4)
O9 C5' 1.432(4)
O10 C1" 1.392(4)
O10 C2' 1.427(4)
O11 H11 0.8400
O11 C2" 1.417(4)
O12 H12 0.8400
O12 C3" 1.430(4)
O13 H13 0.8400
O13 C4" 1.424(4)
O14 H14 0.8400
O14 C6" 1.427(4)
O15 C1" 1.430(4)
O15 C5" 1.438(4)
N1 H1 0.8800
N1 C2 1.353(5)
N1 C13 1.413(5)
N4 C3 1.466(4)
N4 C5 1.480(4)
N4 C22 1.346(5)
C1" H1" 1.0000
C1" C2" 1.523(4)
C1' H1' 1.0000
C1' C2' 1.521(4)
C2 C7 1.538(5)
C2" H2" 1.0000
C2" C3" 1.519(5)
C2' H2' 1.0000
C2' C3' 1.525(4)
C3 H3 1.0000
C3 C7 1.543(5)
C3 C14 1.510(5)
C3" H3" 1.0000
C3" C4" 1.523(5)
C3' H3' 1.0000
C3' C4' 1.527(4)
C4" H4" 1.0000
C4" C5" 1.539(4)
C4' H4' 1.0000
C4' C5' 1.543(5)
C5 H5A 0.9900
C5 H5B 0.9900
C5 C6 1.539(5)
C5" H5" 1.0000
C5" C6" 1.507(5)
C5' H5' 1.0000
C5' C6' 1.499(5)
C6 H6A 0.9900
C6 H6B 0.9900
C6 C7 1.545(5)
C6" H6"A 0.9900
C6" H6"B 0.9900
C6' H6'A 0.9900
C6' H6'B 0.9900
C6' H6'C 0.9900
C6' H6'D 0.9900
C6' O8A 1.378(7)
C7 C8 1.509(5)
C8 C9 1.365(5)
C8 C13 1.404(5)
C9 H9 0.9500
C9 C10 1.398(5)
C10 H10 0.9500
C10 C11 1.402(5)
C11 C12 1.400(5)
C12 H12A 0.9500
C12 C13 1.375(5)
C14 H14A 0.9900
C14 H14B 0.9900
C14 C15 1.522(4)
C15 H15 1.0000
C15 C16 1.513(5)
C15 C20 1.550(4)
C16 C17 1.333(5)
C16 C22 1.473(5)
C17 H17 0.9500
C18 H18A 0.9500
C18 H18B 0.9500
C18 C19 1.316(5)
C19 H19 0.9500
C19 C20 1.509(5)
C20 H20 1.0000
C20 C21 1.520(5)
C21 H21 1.0000
O2W H2WA 0.8697
O2W H2WB 0.8706
O1W H1WA 0.8680
O1W H1WB 0.8697
O3W H3WA 0.8697
O3W H3WB 0.8703
O4W H4WA 0.8698
O4W H4WB 0.8700
O8A H8A 0.8400

loop_
_geom_hbond_atom_site_label_D
_geom_hbond_atom_site_label_H
_geom_hbond_atom_site_label_A
_geom_hbond_distance_DH
_geom_hbond_distance_HA
_geom_hbond_distance_DA
_geom_hbond_angle_DHA
_geom_hbond_site_symmetry_A
O2 H2 O1 0.84 1.87 2.698(4) 170.7 1_545
O6 H6 O13 0.84 1.99 2.773(3) 154.2 2_655
O7 H7 O3W 0.84 1.93 2.764(4) 173.2 1_565
O11 H11 O1W 0.84 1.99 2.821(4) 172.1 .
O12 H12 O3W 0.84 1.95 2.757(4) 160.6 2_655
O13 H13 O1W 0.84 1.95 2.746(3) 158.0 1_545
N1 H1 O8 0.88 2.07 2.855(5) 148.6 2_646
O2W H2WB O2 0.87 1.94 2.804(4) 171.8 2_656
O1W H1WA O4 0.87 1.85 2.701(3) 164.9 .
O1W H1WB O4W 0.87 2.01 2.815(3) 153.5 2_655
O3W H3WA O14 0.87 1.90 2.753(4) 168.2 .
O3W H3WB O4W 0.87 1.88 2.742(4) 173.3 .
O4W H4WA O6 0.87 1.86 2.724(3) 170.9 .
O4W H4WB O7 0.87 1.86 2.728(3) 171.0 2_545

loop_
_smtbx_masks_void_nr
_smtbx_masks_void_average_x
_smtbx_masks_void_average_y
_smtbx_masks_void_average_z
_smtbx_masks_void_volume
_smtbx_masks_void_count_electrons
1 0.020 -0.071 0.830 118.9 35.5
2 -0.020 0.429 0.170 118.9 35.5
3 0.275 0.159 0.340 13.2 0.0
4 0.725 0.659 0.660 13.2 0.0
